data_7004194
loop_
_publ_author_name
'Hameau, Aur\'elien'
'Guyon, Fabrice'
'Knorr, Michael'
'D\"aschlein, Christian'
'Strohmann, Carsten'
'Avarvari, Narcis'

_publ_section_title
;
 Synthesis and reactivity of silylated tetrathiafulvalenes
;
_journal_issue 36
_journal_name_full 'Dalton Transactions'
_journal_page_first 4866
_journal_page_last 4876
_journal_paper_doi 10.1039/b803947j
_journal_year 2008
_chemical_formula_moiety C54H44S4Si4
_chemical_formula_sum 'C54 H44 S4 Si4'
_chemical_formula_weight 933.49
_chemical_name_common TTF(SiPh2H)4
_chemical_name_systematic
;
?
;
_space_group_IT_number 2
_symmetry_cell_setting triclinic
_symmetry_space_group_name_Hall '-P 1'
_symmetry_space_group_name_H-M 'P -1'
_atom_sites_solution_hydrogens geom
_atom_sites_solution_primary direct
_atom_sites_solution_secondary difmap
_audit_creation_method SHELXL-97
_cell_angle_alpha 98.430(16)
_cell_angle_beta 94.867(16)
_cell_angle_gamma 107.326(16)
_cell_formula_units_Z 1
_cell_length_a 10.2738(14)
_cell_length_b 10.9233(16)
_cell_length_c 11.8812(15)
_cell_measurement_reflns_used 7933
_cell_measurement_temperature 293(2)
_cell_measurement_theta_max 25.8
_cell_measurement_theta_min 2.0
_cell_volume 1247.4(3)
_computing_cell_refinement 'SELECT, CELL [STOE-IPDS]'
_computing_data_collection 'EXPOSE [STOE-IPDS]'
_computing_data_reduction 'INTEGRATE [STOE-IPDS]'
_computing_structure_refinement 'SHELXL-97 (Sheldrick, 1997)'
_computing_structure_solution 'SHELXS-97 (Sheldrick, 1990)'
_diffrn_ambient_temperature 293(2)
_diffrn_detector_area_resol_mean 6.6
_diffrn_measured_fraction_theta_full 0.912
_diffrn_measured_fraction_theta_max 0.912
_diffrn_measurement_device_type STOE-IPDS
_diffrn_measurement_method 'Rotation, Phi. incr. = 2.0'
_diffrn_radiation_monochromator graphite
_diffrn_radiation_source 'fine-focus sealed tube'
_diffrn_radiation_type MoK\a
_diffrn_radiation_wavelength 0.71073
_diffrn_reflns_av_R_equivalents 0.0363
_diffrn_reflns_av_sigmaI/netI 0.0409
_diffrn_reflns_limit_h_max 12
_diffrn_reflns_limit_h_min -12
_diffrn_reflns_limit_k_max 13
_diffrn_reflns_limit_k_min -13
_diffrn_reflns_limit_l_max 14
_diffrn_reflns_limit_l_min -14
_diffrn_reflns_number 12471
_diffrn_reflns_theta_full 26.09
_diffrn_reflns_theta_max 26.09
_diffrn_reflns_theta_min 1.99
_exptl_absorpt_coefficient_mu 0.322
_exptl_absorpt_correction_T_max 0.8414
_exptl_absorpt_correction_T_min 0.8236
_exptl_absorpt_correction_type multi-scan
_exptl_absorpt_process_details
;
wingx software, R. H. Blessing, Acta Cryst. 1995, A51, 33-38
;
_exptl_crystal_colour orange
_exptl_crystal_density_diffrn 1.243
_exptl_crystal_density_meas ?
_exptl_crystal_density_method .
_exptl_crystal_description prism
_exptl_crystal_F_000 488
_exptl_crystal_size_max 0.8
_exptl_crystal_size_mid 0.6
_exptl_crystal_size_min 0.3
_refine_diff_density_max 0.269
_refine_diff_density_min -0.144
_refine_diff_density_rms 0.045
_refine_ls_extinction_method none
_refine_ls_goodness_of_fit_ref 0.920
_refine_ls_hydrogen_treatment mixed
_refine_ls_matrix_type full
_refine_ls_number_parameters 288
_refine_ls_number_reflns 4520
_refine_ls_number_restraints 0
_refine_ls_restrained_S_all 0.920
_refine_ls_R_factor_all 0.0602
_refine_ls_R_factor_gt 0.0374
_refine_ls_shift/su_max 0.000
_refine_ls_shift/su_mean 0.000
_refine_ls_structure_factor_coef Fsqd
_refine_ls_weighting_details 'calc w=1/[\s^2^(Fo^2^)+(0.0556P)^2^+0.0000P] where P=(Fo^2^+2Fc^2^)/3'
_refine_ls_weighting_scheme calc
_refine_ls_wR_factor_gt 0.0838
_refine_ls_wR_factor_ref 0.0914
_reflns_number_gt 3198
_reflns_number_total 4520
_reflns_threshold_expression >2sigma(I)
_cod_data_source_file b803947j.txt
_cod_data_source_block 2
_cod_original_sg_symbol_H-M P-1
_cod_database_code 7004194

loop_
_symmetry_equiv_pos_as_xyz
'x, y, z'
'-x, -y, -z'

loop_
_atom_site_label
_atom_site_type_symbol
_atom_site_fract_x
_atom_site_fract_y
_atom_site_fract_z
_atom_site_U_iso_or_equiv
_atom_site_adp_type
_atom_site_occupancy
_atom_site_symmetry_multiplicity
_atom_site_calc_flag
_atom_site_refinement_flags
_atom_site_disorder_assembly
_atom_site_disorder_group
S1 S 0.11223(6) 0.06036(5) 0.35785(4) 0.05017(15) Uani 1 1 d . . .
Si1 Si 0.26651(6) -0.02881(6) 0.16501(4) 0.04471(15) Uani 1 1 d . . .
S2 S 0.01227(6) -0.19367(5) 0.42929(5) 0.05423(16) Uani 1 1 d . . .
Si2 Si 0.16633(7) -0.33313(6) 0.26757(5) 0.04972(17) Uani 1 1 d . . .
H1 H 0.208(2) -0.1177(18) 0.0668(15) 0.048(5) Uiso 1 1 d . . .
H2 H 0.212(2) -0.317(2) 0.1679(16) 0.057(6) Uiso 1 1 d . . .
C1 C 0.1579(2) -0.06876(19) 0.28236(15) 0.0428(5) Uani 1 1 d . . .
C2 C 0.1140(2) -0.1850(2) 0.31659(16) 0.0462(5) Uani 1 1 d . . .
C5 C 0.5129(3) -0.0892(2) 0.13113(18) 0.0582(6) Uani 1 1 d . . .
H5 H 0.4716 -0.1222 0.0556 0.070 Uiso 1 1 calc R . .
C16 C 0.3062(3) -0.3409(2) 0.3741(2) 0.0583(6) Uani 1 1 d . . .
C4 C 0.4427(2) -0.03433(19) 0.20857(16) 0.0459(5) Uani 1 1 d . . .
C22 C 0.0137(2) -0.4828(2) 0.24333(17) 0.0525(5) Uani 1 1 d . . .
C3 C 0.0262(2) -0.02725(19) 0.45690(16) 0.0438(5) Uani 1 1 d . . .
C27 C 0.0128(3) -0.5919(2) 0.2901(2) 0.0647(6) Uani 1 1 d . . .
H27 H 0.0884 -0.5889 0.3406 0.078 Uiso 1 1 calc R . .
C9 C 0.5089(2) 0.0155(2) 0.32097(18) 0.0558(6) Uani 1 1 d . . .
H9 H 0.4649 0.0532 0.3747 0.067 Uiso 1 1 calc R . .
C10 C 0.2689(2) 0.1356(2) 0.13598(16) 0.0494(5) Uani 1 1 d . . .
C11 C 0.3879(3) 0.2387(2) 0.1523(2) 0.0662(7) Uani 1 1 d . . .
H11 H 0.4701 0.2283 0.1816 0.079 Uiso 1 1 calc R . .
C25 C -0.2065(3) -0.7131(3) 0.1879(2) 0.0781(8) Uani 1 1 d . . .
H25 H -0.2793 -0.7905 0.1679 0.094 Uiso 1 1 calc R . .
C8 C 0.6384(3) 0.0093(2) 0.3531(2) 0.0687(7) Uani 1 1 d . . .
H8 H 0.6812 0.0429 0.4281 0.082 Uiso 1 1 calc R . .
C15 C 0.1488(3) 0.1566(3) 0.0919(2) 0.0677(7) Uani 1 1 d . . .
H15 H 0.0662 0.0886 0.0802 0.081 Uiso 1 1 calc R . .
C6 C 0.6424(3) -0.0959(3) 0.1640(2) 0.0738(7) Uani 1 1 d . . .
H6 H 0.6875 -0.1337 0.1112 0.089 Uiso 1 1 calc R . .
C17 C 0.2849(3) -0.3646(3) 0.4848(2) 0.0762(8) Uani 1 1 d . . .
H17 H 0.1973 -0.3785 0.5061 0.091 Uiso 1 1 calc R . .
C26 C -0.0976(3) -0.7049(2) 0.2634(2) 0.0738(7) Uani 1 1 d . . .
H26 H -0.0968 -0.7760 0.2977 0.089 Uiso 1 1 calc R . .
C21 C 0.4384(3) -0.3186(2) 0.3475(3) 0.0765(8) Uani 1 1 d . . .
H21 H 0.4566 -0.3021 0.2749 0.092 Uiso 1 1 calc R . .
C23 C -0.0998(3) -0.4930(3) 0.1696(3) 0.0912(10) Uani 1 1 d . . .
H23 H -0.1036 -0.4211 0.1377 0.109 Uiso 1 1 calc R . .
C13 C 0.2681(4) 0.3749(3) 0.0820(2) 0.0869(9) Uani 1 1 d . . .
H13 H 0.2683 0.4549 0.0639 0.104 Uiso 1 1 calc R . .
C7 C 0.7042(3) -0.0461(3) 0.2751(3) 0.0734(7) Uani 1 1 d . . .
H7 H 0.7916 -0.0500 0.2975 0.088 Uiso 1 1 calc R . .
C14 C 0.1491(4) 0.2746(3) 0.0652(2) 0.0835(9) Uani 1 1 d . . .
H14 H 0.0675 0.2857 0.0355 0.100 Uiso 1 1 calc R . .
C19 C 0.5194(4) -0.3444(3) 0.5335(3) 0.0961(11) Uani 1 1 d . . .
H19 H 0.5905 -0.3451 0.5871 0.115 Uiso 1 1 calc R . .
C12 C 0.3882(4) 0.3586(3) 0.1257(3) 0.0887(9) Uani 1 1 d . . .
H12 H 0.4699 0.4277 0.1376 0.106 Uiso 1 1 calc R . .
C20 C 0.5466(3) -0.3203(3) 0.4279(4) 0.0936(10) Uani 1 1 d . . .
H20 H 0.6353 -0.3052 0.4087 0.112 Uiso 1 1 calc R . .
C18 C 0.3900(4) -0.3677(3) 0.5628(3) 0.0906(10) Uani 1 1 d . . .
H18 H 0.3729 -0.3856 0.6353 0.109 Uiso 1 1 calc R . .
C24 C -0.2095(3) -0.6073(3) 0.1410(3) 0.1025(12) Uani 1 1 d . . .
H24 H -0.2851 -0.6118 0.0897 0.123 Uiso 1 1 calc R . .

loop_
_atom_site_aniso_label
_atom_site_aniso_U_11
_atom_site_aniso_U_22
_atom_site_aniso_U_33
_atom_site_aniso_U_23
_atom_site_aniso_U_13
_atom_site_aniso_U_12
S1 0.0573(4) 0.0462(3) 0.0575(3) 0.0154(2) 0.0245(2) 0.0245(3)
Si1 0.0486(4) 0.0488(3) 0.0400(3) 0.0084(2) 0.0113(2) 0.0185(3)
S2 0.0610(4) 0.0469(3) 0.0636(3) 0.0165(2) 0.0283(3) 0.0216(3)
Si2 0.0565(4) 0.0401(3) 0.0542(3) 0.0054(2) 0.0155(3) 0.0170(3)
C1 0.0423(12) 0.0448(11) 0.0440(10) 0.0065(8) 0.0087(9) 0.0178(9)
C2 0.0462(13) 0.0467(11) 0.0475(11) 0.0077(9) 0.0130(9) 0.0160(9)
C5 0.0574(16) 0.0740(16) 0.0512(12) 0.0155(11) 0.0170(10) 0.0282(12)
C16 0.0616(17) 0.0380(11) 0.0758(15) 0.0018(10) 0.0109(12) 0.0203(10)
C4 0.0489(13) 0.0428(11) 0.0484(11) 0.0132(9) 0.0145(9) 0.0138(9)
C22 0.0613(15) 0.0463(12) 0.0500(11) 0.0081(9) 0.0109(10) 0.0164(10)
C3 0.0400(12) 0.0488(12) 0.0474(10) 0.0107(9) 0.0101(9) 0.0191(9)
C27 0.0636(17) 0.0532(14) 0.0800(15) 0.0199(12) 0.0089(13) 0.0188(12)
C9 0.0614(16) 0.0495(13) 0.0550(12) 0.0083(10) 0.0088(11) 0.0156(11)
C10 0.0608(15) 0.0555(13) 0.0389(10) 0.0132(9) 0.0134(9) 0.0247(11)
C11 0.0735(18) 0.0588(15) 0.0664(14) 0.0147(12) 0.0001(13) 0.0218(13)
C25 0.077(2) 0.0608(16) 0.0830(17) 0.0163(13) 0.0107(15) -0.0004(13)
C8 0.0629(18) 0.0615(15) 0.0699(15) 0.0163(12) -0.0084(13) 0.0048(12)
C15 0.0678(18) 0.0812(18) 0.0659(14) 0.0254(13) 0.0152(12) 0.0334(14)
C6 0.0630(18) 0.095(2) 0.0814(17) 0.0291(15) 0.0311(14) 0.0388(15)
C17 0.089(2) 0.0792(18) 0.0678(16) 0.0012(13) 0.0095(14) 0.0441(16)
C26 0.0713(19) 0.0565(15) 0.0964(18) 0.0288(14) 0.0158(15) 0.0158(13)
C21 0.069(2) 0.0543(15) 0.109(2) 0.0260(14) 0.0123(16) 0.0174(13)
C23 0.089(2) 0.0718(18) 0.100(2) 0.0435(16) -0.0185(17) 0.0009(15)
C13 0.127(3) 0.0697(19) 0.0862(19) 0.0312(15) 0.0206(19) 0.054(2)
C7 0.0440(16) 0.0791(18) 0.100(2) 0.0363(16) 0.0076(15) 0.0157(13)
C14 0.096(2) 0.099(2) 0.0846(18) 0.0402(17) 0.0203(16) 0.059(2)
C19 0.107(3) 0.0688(19) 0.107(2) 0.0031(18) -0.022(2) 0.0354(18)
C12 0.106(2) 0.0569(16) 0.097(2) 0.0193(15) 0.0049(18) 0.0164(16)
C20 0.0594(19) 0.0679(19) 0.154(3) 0.029(2) 0.002(2) 0.0194(14)
C18 0.115(3) 0.091(2) 0.0712(17) -0.0009(15) -0.0044(18) 0.051(2)
C24 0.085(2) 0.095(2) 0.105(2) 0.0405(19) -0.0289(19) -0.0039(18)

loop_
_atom_type_symbol
_atom_type_description
_atom_type_scat_dispersion_real
_atom_type_scat_dispersion_imag
_atom_type_scat_source
C C 0.0033 0.0016 'International Tables Vol C Tables 4.2.6.8 and 6.1.1.4'
H H 0.0000 0.0000 'International Tables Vol C Tables 4.2.6.8 and 6.1.1.4'
S S 0.1246 0.1234 'International Tables Vol C Tables 4.2.6.8 and 6.1.1.4'
Si Si 0.0817 0.0704 'International Tables Vol C Tables 4.2.6.8 and 6.1.1.4'

loop_
_geom_angle_atom_site_label_1
_geom_angle_atom_site_label_2
_geom_angle_atom_site_label_3
_geom_angle
_geom_angle_site_symmetry_1
_geom_angle_site_symmetry_3
_geom_angle_publ_flag
C3 S1 C1 96.57(9) . . ?
C4 Si1 C10 111.88(10) . . ?
C4 Si1 C1 109.66(9) . . ?
C10 Si1 C1 108.51(9) . . ?
C4 Si1 H1 109.6(8) . . ?
C10 Si1 H1 107.9(8) . . ?
C1 Si1 H1 109.3(8) . . ?
C3 S2 C2 96.45(10) . . ?
C16 Si2 C22 112.27(10) . . ?
C16 Si2 C2 109.75(9) . . ?
C22 Si2 C2 110.08(10) . . ?
C16 Si2 H2 110.4(9) . . ?
C22 Si2 H2 108.8(9) . . ?
C2 Si2 H2 105.3(9) . . ?
C2 C1 S1 116.71(16) . . ?
C2 C1 Si1 126.82(16) . . ?
S1 C1 Si1 116.44(11) . . ?
C1 C2 S2 116.68(16) . . ?
C1 C2 Si2 126.45(16) . . ?
S2 C2 Si2 116.51(11) . . ?
C6 C5 C4 121.4(2) . . ?
C6 C5 H5 119.3 . . ?
C4 C5 H5 119.3 . . ?
C21 C16 C17 116.8(2) . . ?
C21 C16 Si2 120.5(2) . . ?
C17 C16 Si2 122.6(2) . . ?
C5 C4 C9 117.5(2) . . ?
C5 C4 Si1 121.38(15) . . ?
C9 C4 Si1 121.11(17) . . ?
C23 C22 C27 116.6(2) . . ?
C23 C22 Si2 120.34(17) . . ?
C27 C22 Si2 122.80(18) . . ?
C3 C3 S1 123.1(2) 2_556 . ?
C3 C3 S2 123.7(2) 2_556 . ?
S1 C3 S2 113.23(11) . . ?
C26 C27 C22 121.5(2) . . ?
C26 C27 H27 119.3 . . ?
C22 C27 H27 119.3 . . ?
C8 C9 C4 120.8(2) . . ?
C8 C9 H9 119.6 . . ?
C4 C9 H9 119.6 . . ?
C11 C10 C15 117.1(2) . . ?
C11 C10 Si1 122.14(18) . . ?
C15 C10 Si1 120.75(18) . . ?
C10 C11 C12 121.2(2) . . ?
C10 C11 H11 119.4 . . ?
C12 C11 H11 119.4 . . ?
C26 C25 C24 119.6(3) . . ?
C26 C25 H25 120.2 . . ?
C24 C25 H25 120.2 . . ?
C7 C8 C9 120.2(2) . . ?
C7 C8 H8 119.9 . . ?
C9 C8 H8 119.9 . . ?
C14 C15 C10 121.8(3) . . ?
C14 C15 H15 119.1 . . ?
C10 C15 H15 119.1 . . ?
C7 C6 C5 119.4(2) . . ?
C7 C6 H6 120.3 . . ?
C5 C6 H6 120.3 . . ?
C18 C17 C16 121.7(3) . . ?
C18 C17 H17 119.1 . . ?
C16 C17 H17 119.1 . . ?
C25 C26 C27 120.4(2) . . ?
C25 C26 H26 119.8 . . ?
C27 C26 H26 119.8 . . ?
C16 C21 C20 121.5(3) . . ?
C16 C21 H21 119.2 . . ?
C20 C21 H21 119.2 . . ?
C22 C23 C24 121.9(2) . . ?
C22 C23 H23 119.1 . . ?
C24 C23 H23 119.1 . . ?
C14 C13 C12 120.0(3) . . ?
C14 C13 H13 120.0 . . ?
C12 C13 H13 120.0 . . ?
C8 C7 C6 120.6(2) . . ?
C8 C7 H7 119.7 . . ?
C6 C7 H7 119.7 . . ?
C13 C14 C15 120.0(3) . . ?
C13 C14 H14 120.0 . . ?
C15 C14 H14 120.0 . . ?
C20 C19 C18 121.4(3) . . ?
C20 C19 H19 119.3 . . ?
C18 C19 H19 119.3 . . ?
C13 C12 C11 119.9(3) . . ?
C13 C12 H12 120.0 . . ?
C11 C12 H12 120.0 . . ?
C19 C20 C21 118.9(3) . . ?
C19 C20 H20 120.6 . . ?
C21 C20 H20 120.6 . . ?
C19 C18 C17 119.7(3) . . ?
C19 C18 H18 120.2 . . ?
C17 C18 H18 120.2 . . ?
C25 C24 C23 119.9(3) . . ?
C25 C24 H24 120.0 . . ?
C23 C24 H24 120.0 . . ?

loop_
_geom_bond_atom_site_label_1
_geom_bond_atom_site_label_2
_geom_bond_distance
_geom_bond_site_symmetry_2
_geom_bond_publ_flag
S1 C3 1.756(2) . ?
S1 C1 1.763(2) . ?
Si1 C4 1.861(2) . ?
Si1 C10 1.872(2) . ?
Si1 C1 1.880(2) . ?
Si1 H1 1.366(18) . ?
S2 C3 1.759(2) . ?
S2 C2 1.764(2) . ?
Si2 C16 1.863(2) . ?
Si2 C22 1.864(2) . ?
Si2 C2 1.881(2) . ?
Si2 H2 1.33(2) . ?
C1 C2 1.350(3) . ?
C5 C6 1.381(3) . ?
C5 C4 1.391(3) . ?
C5 H5 0.9300 . ?
C16 C21 1.380(4) . ?
C16 C17 1.399(3) . ?
C4 C9 1.398(3) . ?
C22 C23 1.364(3) . ?
C22 C27 1.385(3) . ?
C3 C3 1.342(4) 2_556 ?
C27 C26 1.379(3) . ?
C27 H27 0.9300 . ?
C9 C8 1.376(3) . ?
C9 H9 0.9300 . ?
C10 C11 1.370(3) . ?
C10 C15 1.394(3) . ?
C11 C12 1.391(3) . ?
C11 H11 0.9300 . ?
C25 C26 1.346(4) . ?
C25 C24 1.362(4) . ?
C25 H25 0.9300 . ?
C8 C7 1.366(4) . ?
C8 H8 0.9300 . ?
C15 C14 1.371(4) . ?
C15 H15 0.9300 . ?
C6 C7 1.373(4) . ?
C6 H6 0.9300 . ?
C17 C18 1.374(4) . ?
C17 H17 0.9300 . ?
C26 H26 0.9300 . ?
C21 C20 1.409(4) . ?
C21 H21 0.9300 . ?
C23 C24 1.384(4) . ?
C23 H23 0.9300 . ?
C13 C14 1.354(4) . ?
C13 C12 1.368(4) . ?
C13 H13 0.9300 . ?
C7 H7 0.9300 . ?
C14 H14 0.9300 . ?
C19 C20 1.354(5) . ?
C19 C18 1.363(5) . ?
C19 H19 0.9300 . ?
C12 H12 0.9300 . ?
C20 H20 0.9300 . ?
C18 H18 0.9300 . ?
C24 H24 0.9300 . ?
